data_7228441
loop_
_publ_author_name
'Kong, Feng'
'Li, Meng'
'Zhou, Xigeng'
'Zhang, Lixin'

_publ_section_title
;
 Synthesis, structure and reactivity of guanidinate rare earth metal
 bis(o-aminobenzyl) complexes
;
_journal_issue 47
_journal_name_full 'RSC Adv.'
_journal_page_first 29752
_journal_paper_doi 10.1039/C7RA04524G
_journal_volume 7
_journal_year 2017
_chemical_formula_sum 'C71 H82 Dy N7 S2'
_chemical_formula_weight 1260.05
_space_group_crystal_system monoclinic
_space_group_IT_number 15
_space_group_name_Hall '-C 2yc'
_space_group_name_H-M_alt 'C 1 2/c 1'
_symmetry_space_group_name_Hall '-C 2yc'
_symmetry_space_group_name_H-M 'C 1 2/c 1'
_atom_sites_solution_hydrogens geom
_audit_creation_method SHELXL-2014/7
_audit_update_record
;
2017-04-04 deposited with the CCDC.
2017-05-23 downloaded from the CCDC.
;
_cell_angle_alpha 90
_cell_angle_beta 104.312(3)
_cell_angle_gamma 90
_cell_formula_units_Z 4
_cell_length_a 13.114(3)
_cell_length_b 26.401(6)
_cell_length_c 19.568(5)
_cell_measurement_reflns_used 5016
_cell_measurement_temperature 273(2)
_cell_measurement_theta_max 25.67
_cell_measurement_theta_min 2.27
_cell_volume 6565(3)
_computing_cell_refinement 'Bruker SAINT'
_computing_data_collection 'Bruker APEX2'
_computing_data_reduction 'Bruker SAINT'
_computing_molecular_graphics 'Bruker SHELXTL'
_computing_publication_material 'Bruker SHELXTL'
_computing_structure_refinement 'SHELXL-2014/7 (Sheldrick, 2014)'
_computing_structure_solution 'SHELXS-97 (Sheldrick, 2008)'
_diffrn_ambient_temperature 273(2)
_diffrn_measured_fraction_theta_full 0.997
_diffrn_measured_fraction_theta_max 0.997
_diffrn_measurement_device_type 'Bruker APEX-II CCD'
_diffrn_measurement_method '\f and \w scans'
_diffrn_radiation_type MoK\a
_diffrn_radiation_wavelength 0.71073
_diffrn_reflns_av_R_equivalents 0.0866
_diffrn_reflns_av_unetI/netI 0.0996
_diffrn_reflns_Laue_measured_fraction_full 0.997
_diffrn_reflns_Laue_measured_fraction_max 0.997
_diffrn_reflns_limit_h_max 15
_diffrn_reflns_limit_h_min -13
_diffrn_reflns_limit_k_max 22
_diffrn_reflns_limit_k_min -31
_diffrn_reflns_limit_l_max 23
_diffrn_reflns_limit_l_min -23
_diffrn_reflns_number 15475
_diffrn_reflns_point_group_measured_fraction_full 0.997
_diffrn_reflns_point_group_measured_fraction_max 0.997
_diffrn_reflns_theta_full 25.050
_diffrn_reflns_theta_max 25.050
_diffrn_reflns_theta_min 1.543
_diffrn_source 'sealed tube'
_exptl_absorpt_coefficient_mu 1.247
_exptl_absorpt_correction_T_max 0.7456
_exptl_absorpt_correction_T_min 0.2680
_exptl_absorpt_correction_type multi-scan
_exptl_absorpt_process_details SADABS
_exptl_crystal_colour colourless
_exptl_crystal_density_diffrn 1.275
_exptl_crystal_description block
_exptl_crystal_F_000 2620
_exptl_crystal_size_max 0.400
_exptl_crystal_size_mid 0.350
_exptl_crystal_size_min 0.300
_refine_diff_density_max 2.682
_refine_diff_density_min -5.264
_refine_diff_density_rms 0.165
_refine_ls_extinction_method none
_refine_ls_goodness_of_fit_ref 1.006
_refine_ls_hydrogen_treatment constr
_refine_ls_matrix_type full
_refine_ls_number_parameters 373
_refine_ls_number_reflns 5809
_refine_ls_number_restraints 0
_refine_ls_restrained_S_all 1.006
_refine_ls_R_factor_all 0.0898
_refine_ls_R_factor_gt 0.0783
_refine_ls_shift/su_max 0.000
_refine_ls_shift/su_mean 0.000
_refine_ls_structure_factor_coef Fsqd
_refine_ls_weighting_details 'w=1/[\s^2^(Fo^2^)+(0.1320P)^2^+0.5000P] where P=(Fo^2^+2Fc^2^)/3'
_refine_ls_weighting_scheme calc
_refine_ls_wR_factor_gt 0.1827
_refine_ls_wR_factor_ref 0.1915
_reflns_Friedel_coverage 0.000
_reflns_number_gt 4728
_reflns_number_total 5809
_reflns_threshold_expression 'I > 2\s(I)'
_cod_data_source_file c7ra04524g2.cif
_cod_data_source_block a60709a
_cod_database_code 7228441
_shelx_shelxl_version_number 2014/7
_shelx_space_group_comment
; 
The symmetry employed for this shelxl refinement is uniquely defined 
by the following loop, which should always be used as a source of 
symmetry information in preference to the above space-group names. 
They are only intended as comments. 
;
_shelx_estimated_absorpt_t_min 0.635
_shelx_estimated_absorpt_t_max 0.706

loop_
_space_group_symop_operation_xyz
'x, y, z'
'-x, y, -z+1/2'
'x+1/2, y+1/2, z'
'-x+1/2, y+1/2, -z+1/2'
'-x, -y, -z'
'x, -y, z-1/2'
'-x+1/2, -y+1/2, -z'
'x+1/2, -y+1/2, z-1/2'

loop_
_atom_site_label
_atom_site_type_symbol
_atom_site_fract_x
_atom_site_fract_y
_atom_site_fract_z
_atom_site_U_iso_or_equiv
_atom_site_adp_type
_atom_site_occupancy
_atom_site_site_symmetry_order
_atom_site_calc_flag
_atom_site_refinement_flags_posn
_atom_site_refinement_flags_adp
_atom_site_refinement_flags_occupancy
Dy1 Dy 0.5000 0.58856(2) 0.7500 0.0384(2) Uani 1 2 d S T P
S1 S 0.36655(17) 0.53194(9) 0.65039(9) 0.0684(6) Uani 1 1 d . . .
N2 N 0.5783(3) 0.66633(19) 0.7376(2) 0.0364(11) Uani 1 1 d . . .
N1 N 0.5000 0.7477(3) 0.7500 0.0478(19) Uani 1 2 d S T P
N3 N 0.3555(4) 0.5437(2) 0.7804(2) 0.0461(13) Uani 1 1 d . . .
N4 N 0.3343(8) 0.3748(4) 0.6716(6) 0.115(3) Uani 1 1 d . . .
C1 C 0.5000 0.6959(4) 0.7500 0.039(2) Uani 1 2 d S T P
C2 C 0.4058(5) 0.7790(3) 0.7491(4) 0.0568(19) Uani 1 1 d . . .
H2A H 0.4198 0.7998 0.7912 0.068 Uiso 1 1 calc R U .
H2B H 0.3473 0.7568 0.7504 0.068 Uiso 1 1 calc R U .
C3 C 0.3748(5) 0.8127(3) 0.6851(5) 0.059(2) Uani 1 1 d . . .
C4 C 0.3484(6) 0.7939(4) 0.6178(5) 0.071(2) Uani 1 1 d . . .
H4 H 0.3525 0.7591 0.6114 0.085 Uiso 1 1 calc R U .
C5 C 0.3159(6) 0.8244(5) 0.5590(5) 0.084(3) Uani 1 1 d . . .
H5 H 0.3005 0.8104 0.5140 0.101 Uiso 1 1 calc R U .
C6 C 0.3065(7) 0.8754(5) 0.5678(6) 0.088(3) Uani 1 1 d . . .
H6 H 0.2823 0.8961 0.5287 0.106 Uiso 1 1 calc R U .
C7 C 0.3323(10) 0.8956(4) 0.6327(7) 0.096(3) Uani 1 1 d . . .
H7 H 0.3282 0.9305 0.6383 0.115 Uiso 1 1 calc R U .
C8 C 0.3653(8) 0.8644(4) 0.6921(5) 0.079(3) Uani 1 1 d . . .
H8 H 0.3809 0.8788 0.7368 0.095 Uiso 1 1 calc R U .
C9 C 0.6565(4) 0.6792(2) 0.7007(3) 0.0372(14) Uani 1 1 d . . .
C10 C 0.7641(4) 0.6795(3) 0.7389(4) 0.0484(16) Uani 1 1 d . . .
C11 C 0.8400(4) 0.6859(3) 0.7013(4) 0.063(2) Uani 1 1 d . . .
H11 H 0.9106 0.6857 0.7256 0.075 Uiso 1 1 calc R U .
C12 C 0.8145(5) 0.6924(4) 0.6297(5) 0.072(2) Uani 1 1 d . . .
H12 H 0.8672 0.6972 0.6061 0.086 Uiso 1 1 calc R U .
C13 C 0.7102(5) 0.6918(3) 0.5928(4) 0.061(2) Uani 1 1 d . . .
H13 H 0.6930 0.6956 0.5440 0.073 Uiso 1 1 calc R U .
C14 C 0.6311(4) 0.6858(3) 0.6273(3) 0.0462(16) Uani 1 1 d . . .
C15 C 0.7972(5) 0.6730(4) 0.8179(4) 0.065(2) Uani 1 1 d . . .
H15 H 0.7339 0.6720 0.8359 0.077 Uiso 1 1 calc R U .
C16 C 0.8585(8) 0.6240(4) 0.8387(5) 0.100(3) Uani 1 1 d . . .
H16A H 0.8185 0.5961 0.8145 0.149 Uiso 1 1 calc R U .
H16B H 0.8712 0.6191 0.8887 0.149 Uiso 1 1 calc R U .
H16C H 0.9245 0.6260 0.8259 0.149 Uiso 1 1 calc R U .
C17 C 0.8657(6) 0.7181(4) 0.8526(5) 0.093(3) Uani 1 1 d . . .
H17A H 0.9328 0.7165 0.8414 0.140 Uiso 1 1 calc R U .
H17B H 0.8755 0.7165 0.9028 0.140 Uiso 1 1 calc R U .
H17C H 0.8312 0.7493 0.8351 0.140 Uiso 1 1 calc R U .
C18 C 0.5182(4) 0.6823(3) 0.5837(3) 0.0518(17) Uani 1 1 d . . .
H18 H 0.4726 0.6900 0.6152 0.062 Uiso 1 1 calc R U .
C19 C 0.4919(7) 0.7204(4) 0.5228(4) 0.082(3) Uani 1 1 d . . .
H19A H 0.5271 0.7107 0.4873 0.124 Uiso 1 1 calc R U .
H19B H 0.5148 0.7535 0.5402 0.124 Uiso 1 1 calc R U .
H19C H 0.4172 0.7207 0.5029 0.124 Uiso 1 1 calc R U .
C20 C 0.4924(6) 0.6293(4) 0.5563(5) 0.077(3) Uani 1 1 d . . .
H20A H 0.5304 0.6219 0.5214 0.116 Uiso 1 1 calc R U .
H20B H 0.4182 0.6267 0.5354 0.116 Uiso 1 1 calc R U .
H20C H 0.5121 0.6056 0.5945 0.116 Uiso 1 1 calc R U .
C21 C 0.3289(5) 0.5148(3) 0.7271(3) 0.0530(17) Uani 1 1 d . . .
C22 C 0.2708(10) 0.4657(4) 0.7291(5) 0.098(4) Uani 1 1 d . . .
H22A H 0.2239 0.4707 0.7599 0.118 Uiso 1 1 calc R U .
H22B H 0.3222 0.4405 0.7513 0.118 Uiso 1 1 calc R U .
C23 C 0.2065(7) 0.4434(4) 0.6607(4) 0.069(2) Uani 1 1 d . . .
C24 C 0.2366(9) 0.3979(4) 0.6359(5) 0.081(3) Uani 1 1 d . . .
C25 C 0.1692(12) 0.3752(5) 0.5787(6) 0.114(5) Uani 1 1 d . . .
H25 H 0.1882 0.3445 0.5621 0.136 Uiso 1 1 calc R U .
C26 C 0.0772(15) 0.3963(9) 0.5467(8) 0.158(9) Uani 1 1 d . . .
H26 H 0.0318 0.3796 0.5095 0.190 Uiso 1 1 calc R U .
C27 C 0.0496(11) 0.4427(9) 0.5686(10) 0.155(7) Uani 1 1 d . . .
H27 H -0.0124 0.4584 0.5446 0.186 Uiso 1 1 calc R U .
C28 C 0.1137(9) 0.4652(6) 0.6254(7) 0.119(4) Uani 1 1 d . . .
H28 H 0.0942 0.4962 0.6409 0.143 Uiso 1 1 calc R U .
C29 C 0.4228(14) 0.3907(7) 0.6462(14) 0.219(12) Uani 1 1 d . . .
H29A H 0.4848 0.3733 0.6718 0.329 Uiso 1 1 calc R U .
H29B H 0.4325 0.4266 0.6529 0.329 Uiso 1 1 calc R U .
H29C H 0.4103 0.3829 0.5969 0.329 Uiso 1 1 calc R U .
C30 C 0.3359(15) 0.3219(7) 0.6805(14) 0.227(12) Uani 1 1 d . . .
H30A H 0.3840 0.3072 0.6564 0.340 Uiso 1 1 calc R U .
H30B H 0.2666 0.3086 0.6615 0.340 Uiso 1 1 calc R U .
H30C H 0.3581 0.3140 0.7299 0.340 Uiso 1 1 calc R U .
C31 C 0.3231(5) 0.5334(3) 0.8442(3) 0.0460(15) Uani 1 1 d . . .
C32 C 0.2355(6) 0.5567(3) 0.8552(4) 0.064(2) Uani 1 1 d . . .
H32 H 0.1958 0.5777 0.8205 0.077 Uiso 1 1 calc R U .
C33 C 0.2053(7) 0.5496(4) 0.9168(4) 0.075(3) Uani 1 1 d . . .
H33 H 0.1447 0.5652 0.9230 0.090 Uiso 1 1 calc R U .
C34 C 0.2627(6) 0.5200(3) 0.9686(4) 0.066(2) Uani 1 1 d . . .
H34 H 0.2421 0.5155 1.0104 0.079 Uiso 1 1 calc R U .
C35 C 0.3510(6) 0.4967(3) 0.9591(3) 0.0590(19) Uani 1 1 d . . .
H35 H 0.3907 0.4766 0.9949 0.071 Uiso 1 1 calc R U .
C36 C 0.3824(5) 0.5027(3) 0.8972(4) 0.0564(19) Uani 1 1 d . . .
H36 H 0.4424 0.4864 0.8910 0.068 Uiso 1 1 calc R U .

loop_
_atom_site_aniso_label
_atom_site_aniso_U_11
_atom_site_aniso_U_22
_atom_site_aniso_U_33
_atom_site_aniso_U_23
_atom_site_aniso_U_13
_atom_site_aniso_U_12
Dy1 0.0345(2) 0.0433(4) 0.0357(3) 0.000 0.00538(16) 0.000
S1 0.0845(12) 0.0852(17) 0.0398(9) -0.0161(9) 0.0237(9) -0.0418(12)
N2 0.0204(18) 0.046(3) 0.041(3) 0.003(2) 0.0024(18) 0.0016(19)
N1 0.029(3) 0.042(5) 0.073(5) 0.000 0.013(3) 0.000
N3 0.047(3) 0.056(4) 0.035(3) -0.006(3) 0.008(2) -0.012(2)
N4 0.110(7) 0.089(8) 0.156(9) 0.009(7) 0.054(7) -0.019(6)
C1 0.021(3) 0.055(7) 0.035(4) 0.000 -0.003(3) 0.000
C2 0.039(3) 0.048(5) 0.087(5) 0.010(4) 0.023(3) 0.009(3)
C3 0.041(3) 0.054(6) 0.085(5) 0.017(4) 0.022(3) 0.015(3)
C4 0.057(4) 0.061(6) 0.089(6) 0.006(5) 0.008(4) 0.009(4)
C5 0.067(5) 0.093(9) 0.087(6) 0.015(6) 0.010(5) 0.017(5)
C6 0.071(5) 0.101(10) 0.096(7) 0.032(6) 0.026(5) 0.029(5)
C7 0.118(9) 0.061(7) 0.116(9) 0.025(7) 0.040(7) 0.026(6)
C8 0.095(6) 0.064(7) 0.085(6) 0.006(5) 0.036(5) 0.019(5)
C9 0.024(2) 0.041(4) 0.043(3) -0.006(3) 0.002(2) 0.002(2)
C10 0.022(2) 0.062(5) 0.055(4) -0.018(3) -0.002(2) -0.002(3)
C11 0.024(3) 0.086(6) 0.075(5) -0.023(4) 0.006(3) -0.011(3)
C12 0.042(3) 0.096(7) 0.087(6) -0.009(5) 0.031(4) -0.015(4)
C13 0.053(4) 0.077(6) 0.055(4) 0.005(4) 0.020(3) -0.006(4)
C14 0.035(3) 0.052(5) 0.051(4) 0.003(3) 0.008(3) 0.002(3)
C15 0.029(3) 0.104(7) 0.050(4) -0.013(4) -0.010(3) 0.002(3)
C16 0.090(6) 0.112(10) 0.073(6) 0.004(6) -0.025(5) -0.009(6)
C17 0.051(4) 0.130(10) 0.084(6) -0.049(6) -0.011(4) -0.002(5)
C18 0.037(3) 0.069(5) 0.044(3) 0.006(3) -0.001(3) 0.003(3)
C19 0.071(5) 0.101(8) 0.067(5) 0.033(5) 0.001(4) 0.011(5)
C20 0.049(4) 0.096(8) 0.075(5) 0.004(5) -0.008(4) -0.005(4)
C21 0.065(4) 0.052(5) 0.045(4) -0.006(3) 0.018(3) -0.021(3)
C22 0.160(10) 0.082(7) 0.063(5) -0.026(5) 0.047(6) -0.059(7)
C23 0.084(5) 0.066(6) 0.065(5) -0.017(4) 0.033(4) -0.041(5)
C24 0.094(7) 0.087(7) 0.070(5) -0.019(5) 0.037(5) -0.046(6)
C25 0.142(10) 0.115(11) 0.095(8) -0.056(8) 0.051(8) -0.071(9)
C26 0.132(14) 0.24(2) 0.093(9) -0.004(13) 0.000(9) -0.127(17)
C27 0.079(8) 0.20(2) 0.164(16) 0.049(14) -0.011(9) -0.073(12)
C28 0.083(7) 0.139(12) 0.143(11) 0.013(9) 0.046(8) -0.033(7)
C29 0.124(12) 0.177(17) 0.39(4) 0.11(2) 0.119(18) 0.001(12)
C30 0.144(14) 0.109(15) 0.42(4) 0.089(19) 0.062(19) -0.019(11)
C31 0.048(3) 0.049(4) 0.040(3) -0.002(3) 0.008(3) -0.011(3)
C32 0.070(4) 0.070(6) 0.055(4) 0.016(4) 0.019(4) 0.015(4)
C33 0.077(5) 0.092(8) 0.065(5) 0.011(5) 0.033(4) 0.016(5)
C34 0.080(5) 0.079(6) 0.046(4) -0.001(4) 0.028(4) -0.010(4)
C35 0.060(4) 0.073(6) 0.038(3) 0.010(3) 0.001(3) -0.009(4)
C36 0.049(3) 0.067(6) 0.051(4) 0.006(4) 0.009(3) 0.001(3)

loop_
_atom_type_symbol
_atom_type_description
_atom_type_scat_dispersion_real
_atom_type_scat_dispersion_imag
_atom_type_scat_source
C C 0.0033 0.0016 'International Tables Vol C Tables 4.2.6.8 and 6.1.1.4'
H H 0.0000 0.0000 'International Tables Vol C Tables 4.2.6.8 and 6.1.1.4'
N N 0.0061 0.0033 'International Tables Vol C Tables 4.2.6.8 and 6.1.1.4'
S S 0.1246 0.1234 'International Tables Vol C Tables 4.2.6.8 and 6.1.1.4'
Dy Dy -0.1892 4.4098 'International Tables Vol C Tables 4.2.6.8 and 6.1.1.4'

loop_
_geom_angle_atom_site_label_1
_geom_angle_atom_site_label_2
_geom_angle_atom_site_label_3
_geom_angle
_geom_angle_site_symmetry_1
_geom_angle_site_symmetry_3
N2 Dy1 N2 56.9(2) . 2_656
N2 Dy1 N3 147.51(17) . .
N2 Dy1 N3 90.78(17) 2_656 .
N2 Dy1 N3 90.78(17) . 2_656
N2 Dy1 N3 147.51(18) 2_656 2_656
N3 Dy1 N3 121.7(3) . 2_656
N2 Dy1 S1 109.64(12) . 2_656
N2 Dy1 S1 129.03(12) 2_656 2_656
N3 Dy1 S1 87.66(14) . 2_656
N3 Dy1 S1 60.37(12) 2_656 2_656
N2 Dy1 S1 129.03(12) . .
N2 Dy1 S1 109.64(12) 2_656 .
N3 Dy1 S1 60.37(12) . .
N3 Dy1 S1 87.66(14) 2_656 .
S1 Dy1 S1 113.38(11) 2_656 .
N2 Dy1 C1 28.43(10) . .
N2 Dy1 C1 28.43(10) 2_656 .
N3 Dy1 C1 119.16(14) . .
N3 Dy1 C1 119.17(14) 2_656 .
S1 Dy1 C1 123.31(6) 2_656 .
S1 Dy1 C1 123.31(6) . .
N2 Dy1 C21 155.67(19) . .
N2 Dy1 C21 105.17(18) 2_656 .
N3 Dy1 C21 25.41(17) . .
N3 Dy1 C21 104.7(2) 2_656 .
S1 Dy1 C21 94.42(16) 2_656 .
S1 Dy1 C21 35.95(13) . .
C1 Dy1 C21 131.82(16) . .
N2 Dy1 C21 105.17(18) . 2_656
N2 Dy1 C21 155.67(19) 2_656 2_656
N3 Dy1 C21 104.7(2) . 2_656
N3 Dy1 C21 25.41(17) 2_656 2_656
S1 Dy1 C21 35.95(13) 2_656 2_656
S1 Dy1 C21 94.42(16) . 2_656
C1 Dy1 C21 131.82(16) . 2_656
C21 Dy1 C21 96.4(3) . 2_656
C21 S1 Dy1 78.2(2) . .
C1 N2 C9 128.3(6) . .
C1 N2 Dy1 96.7(4) . .
C9 N2 Dy1 130.5(4) . .
C1 N1 C2 123.9(4) . 2_656
C1 N1 C2 123.9(4) . .
C2 N1 C2 112.2(8) 2_656 .
C21 N3 C31 121.2(6) . .
C21 N3 Dy1 99.5(4) . .
C31 N3 Dy1 136.0(4) . .
C30 N4 C29 110.2(14) . .
C30 N4 C24 117.8(12) . .
C29 N4 C24 114.1(12) . .
N2 C1 N2 109.8(8) 2_656 .
N2 C1 N1 125.1(4) 2_656 .
N2 C1 N1 125.1(4) . .
N2 C1 Dy1 54.9(4) 2_656 .
N2 C1 Dy1 54.9(4) . .
N1 C1 Dy1 180.0 . .
N1 C2 C3 113.1(5) . .
C4 C3 C8 116.5(8) . .
C4 C3 C2 122.4(8) . .
C8 C3 C2 121.0(8) . .
C3 C4 C5 122.7(9) . .
C6 C5 C4 119.2(10) . .
C7 C6 C5 120.1(10) . .
C6 C7 C8 120.2(11) . .
C3 C8 C7 121.1(10) . .
C14 C9 C10 119.3(5) . .
C14 C9 N2 121.8(5) . .
C10 C9 N2 118.4(5) . .
C11 C10 C9 118.1(6) . .
C11 C10 C15 119.6(5) . .
C9 C10 C15 122.3(5) . .
C12 C11 C10 122.2(6) . .
C11 C12 C13 119.6(6) . .
C14 C13 C12 120.9(7) . .
C13 C14 C9 119.9(6) . .
C13 C14 C18 118.6(6) . .
C9 C14 C18 121.3(5) . .
C10 C15 C16 111.6(7) . .
C10 C15 C17 110.7(8) . .
C16 C15 C17 109.0(7) . .
C20 C18 C14 111.0(6) . .
C20 C18 C19 110.1(7) . .
C14 C18 C19 113.5(6) . .
N3 C21 C22 122.2(6) . .
N3 C21 S1 118.0(5) . .
C22 C21 S1 119.7(5) . .
N3 C21 Dy1 55.1(3) . .
C22 C21 Dy1 160.5(7) . .
S1 C21 Dy1 65.8(2) . .
C21 C22 C23 119.0(7) . .
C28 C23 C24 118.8(10) . .
C28 C23 C22 120.9(11) . .
C24 C23 C22 120.1(10) . .
C25 C24 C23 118.6(12) . .
C25 C24 N4 121.8(12) . .
C23 C24 N4 119.6(9) . .
C26 C25 C24 121.5(14) . .
C25 C26 C27 120.1(14) . .
C28 C27 C26 119.2(17) . .
C27 C28 C23 121.6(16) . .
C32 C31 C36 118.8(6) . .
C32 C31 N3 119.4(6) . .
C36 C31 N3 121.7(6) . .
C31 C32 C33 120.9(7) . .
C34 C33 C32 120.7(7) . .
C33 C34 C35 119.5(6) . .
C34 C35 C36 121.0(7) . .
C35 C36 C31 119.1(7) . .

loop_
_geom_bond_atom_site_label_1
_geom_bond_atom_site_label_2
_geom_bond_distance
_geom_bond_site_symmetry_2
Dy1 N2 2.335(5) .
Dy1 N2 2.335(5) 2_656
Dy1 N3 2.430(5) .
Dy1 N3 2.430(5) 2_656
Dy1 S1 2.7221(19) 2_656
Dy1 S1 2.7221(19) .
Dy1 C1 2.835(10) .
Dy1 C21 2.921(7) .
Dy1 C21 2.921(7) 2_656
S1 C21 1.752(6) .
N2 C1 1.359(7) .
N2 C9 1.433(7) .
N1 C1 1.365(12) .
N1 C2 1.482(8) 2_656
N1 C2 1.482(7) .
N3 C21 1.270(8) .
N3 C31 1.441(7) .
N4 C30 1.406(18) .
N4 C29 1.433(16) .
N4 C24 1.434(15) .
C1 N2 1.359(7) 2_656
C2 C3 1.508(11) .
C3 C4 1.370(12) .
C3 C8 1.380(12) .
C4 C5 1.384(13) .
C5 C6 1.365(15) .
C6 C7 1.342(16) .
C7 C8 1.403(14) .
C9 C14 1.403(9) .
C9 C10 1.424(7) .
C10 C11 1.387(9) .
C10 C15 1.509(10) .
C11 C12 1.369(11) .
C12 C13 1.380(10) .
C13 C14 1.380(8) .
C14 C18 1.517(8) .
C15 C16 1.525(14) .
C15 C17 1.543(12) .
C18 C20 1.507(12) .
C18 C19 1.532(10) .
C21 C22 1.509(12) .
C22 C23 1.513(12) .
C23 C28 1.369(16) .
C23 C24 1.389(14) .
C24 C25 1.380(15) .
C25 C26 1.34(2) .
C26 C27 1.38(3) .
C27 C28 1.35(2) .
C31 C32 1.368(10) .
C31 C36 1.392(10) .
C32 C33 1.372(10) .
C33 C34 1.350(12) .
C34 C35 1.363(11) .
C35 C36 1.381(9) .
